data_2243975
loop_
_publ_author_name
'Merabet, Layachi'
'Tass\'e, Marine'
'Mallet-Ladeira, Sonia'
'Kaboub, Lakhemici'
'Malfant, Isabelle'

_publ_section_title
;
 Crystal structure of
 1,1'-(pyridine-2,6-diyl)bis[<i>N</i>-(pyridin-2-ylmethyl)methanaminium]
 dichloride dihydrate
;
_journal_coeditor_code TX2045
_journal_issue 12
_journal_name_full 'Acta Crystallographica Section E'
_journal_page_first 1296
_journal_page_last 1298
_journal_paper_doi 10.1107/S205698902101183X
_journal_volume 77
_journal_year 2021
_chemical_formula_iupac 'C19 H23 N5 2+, 2Cl -, 2H2 O'
_chemical_formula_moiety 'C19 H23 N5 2+, 2(Cl -), 2(H2 O)'
_chemical_formula_sum 'C19 H27 Cl2 N5 O2'
_chemical_formula_weight 428.36
_chemical_name_systematic
;
1,1'-(Pyridine-2,6-diyl)bis[<i>N</i>-(pyridin-2-ylmethyl)methanaminium]
dichloride dihydrate
;
_space_group_IT_number 2
_space_group_name_Hall '-P 1'
_space_group_name_H-M_alt 'P -1'
_symmetry_cell_setting triclinic
_symmetry_space_group_name_Hall '-P 1'
_symmetry_space_group_name_H-M 'P -1'
_atom_sites_solution_hydrogens mixed
_atom_sites_solution_primary dual
_atom_sites_solution_secondary difmap
_cell_angle_alpha 80.357(3)
_cell_angle_beta 80.805(3)
_cell_angle_gamma 68.919(3)
_cell_formula_units_Z 2
_cell_length_a 7.1579(6)
_cell_length_b 8.8119(7)
_cell_length_c 17.4150(13)
_cell_measurement_reflns_used 4444
_cell_measurement_temperature 110(2)
_cell_measurement_theta_max 31.39
_cell_measurement_theta_min 3.17
_cell_volume 1004.51(14)
_computing_cell_refinement
;
APEX3 and SAINT (Bruker, 2012)
;
_computing_data_collection
;
APEX3 (Bruker, 2012)
;
_computing_data_reduction
;
SAINT (Bruker, 2012)
;
_computing_molecular_graphics
;
Mercury (Macrae <i>et al.</i>,  2020)
;
_computing_publication_material
;
publCIF (Westrip, 2010)
;
_computing_structure_refinement
;
<i>SHELXL2018/3</i> (Sheldrick, 2015b)
;
_computing_structure_solution
;
SHELXT (Sheldrick 2015a)
;
_diffrn_ambient_temperature 110(2)
_diffrn_measured_fraction_theta_full 0.996
_diffrn_measured_fraction_theta_max 0.997
_diffrn_measurement_device_type 'Bruker Kappa APEXII Quazar'
_diffrn_measurement_method 'phi and omega scans'
_diffrn_radiation_monochromator 'multilayer optics'
_diffrn_radiation_source 'microfocus sealed tube'
_diffrn_radiation_type MoK\a
_diffrn_radiation_wavelength 0.71073
_diffrn_reflns_av_R_equivalents 0.0969
_diffrn_reflns_av_unetI/netI 0.0882
_diffrn_reflns_limit_h_max 10
_diffrn_reflns_limit_h_min -10
_diffrn_reflns_limit_k_max 13
_diffrn_reflns_limit_k_min -13
_diffrn_reflns_limit_l_max 25
_diffrn_reflns_limit_l_min -25
_diffrn_reflns_number 29584
_diffrn_reflns_theta_full 25.242
_diffrn_reflns_theta_max 32.007
_diffrn_reflns_theta_min 1.193
_diffrn_standards_decay_% 0
_diffrn_standards_interval_count 0
_diffrn_standards_interval_time 0
_diffrn_standards_number 0
_exptl_absorpt_coefficient_mu 0.349
_exptl_absorpt_correction_T_max 0.7463
_exptl_absorpt_correction_T_min 0.6601
_exptl_absorpt_correction_type multi-scan
_exptl_absorpt_process_details
;
(SADABS; Krause <i>et al.</i>,  2015)
;
_exptl_crystal_colour colourless
_exptl_crystal_density_diffrn 1.416
_exptl_crystal_density_method 'not measured'
_exptl_crystal_description needle
_exptl_crystal_F_000 452
_exptl_crystal_size_max 0.2
_exptl_crystal_size_mid 0.08
_exptl_crystal_size_min 0.04
_refine_diff_density_max 0.448
_refine_diff_density_min -0.383
_refine_ls_extinction_method none
_refine_ls_goodness_of_fit_ref 1.028
_refine_ls_hydrogen_treatment mixed
_refine_ls_matrix_type full
_refine_ls_number_parameters 283
_refine_ls_number_reflns 6970
_refine_ls_number_restraints 1
_refine_ls_restrained_S_all 1.028
_refine_ls_R_factor_all 0.0941
_refine_ls_R_factor_gt 0.05
_refine_ls_shift/su_max 0.002
_refine_ls_shift/su_mean 0
_refine_ls_structure_factor_coef Fsqd
_refine_ls_weighting_details 'w=1/[\s^2^(Fo^2^)+(0.0518P)^2^] where P=(Fo^2^+2Fc^2^)/3'
_refine_ls_weighting_scheme calc
_refine_ls_wR_factor_gt 0.1063
_refine_ls_wR_factor_ref 0.1226
_reflns_number_gt 4632
_reflns_number_total 6970
_reflns_threshold_expression 'I > 2\s(I)'
_cod_data_source_file tx2045sup1.cif
_cod_data_source_block I
_cod_original_cell_volume 1004.52(14)
_cod_database_code 2243975

loop_
_symmetry_equiv_pos_as_xyz
'x, y, z'
'-x, -y, -z'

loop_
_atom_site_type_symbol
_atom_site_label
_atom_site_fract_x
_atom_site_fract_y
_atom_site_fract_z
_atom_site_U_iso_or_equiv
_atom_site_adp_type
_atom_site_calc_flag
_atom_site_occupancy
_atom_site_disorder_assembly
_atom_site_disorder_group
C C1 -0.0133(3) 1.1436(2) 0.77592(11) 0.0187(4) Uani d 1 . .
H H1 -0.057178 1.157686 0.725689 0.022 Uiso calc 1 . .
C C2 -0.0514(3) 1.2816(2) 0.81173(12) 0.0209(4) Uani d 1 . .
H H2 -0.118646 1.387618 0.786614 0.025 Uiso calc 1 . .
C C3 0.0110(3) 1.2617(2) 0.88529(12) 0.0209(4) Uani d 1 . .
H H3 -0.013857 1.353959 0.91186 0.025 Uiso calc 1 . .
C C4 0.1098(3) 1.1057(2) 0.91921(11) 0.0177(4) Uani d 1 . .
H H4 0.15363 1.089007 0.969628 0.021 Uiso calc 1 . .
C C5 0.1446(3) 0.9729(2) 0.87872(10) 0.0141(3) Uani d 1 . .
C C6 0.2661(3) 0.8058(2) 0.91424(10) 0.0154(3) Uani d 1 . .
H H6A 0.405015 0.802589 0.916169 0.018 Uiso calc 1 . .
H H6B 0.20699 0.78592 0.968744 0.018 Uiso calc 1 . .
C C7 0.3958(3) 0.5088(2) 0.90648(10) 0.0152(3) Uani d 1 . .
H H7A 0.32656 0.482715 0.958206 0.018 Uiso calc 1 . .
H H7B 0.528732 0.510415 0.914788 0.018 Uiso calc 1 . .
C C8 0.4252(3) 0.3788(2) 0.85503(10) 0.0123(3) Uani d 1 . .
C C9 0.5158(3) 0.2141(2) 0.88081(10) 0.0159(4) Uani d 1 . .
H H9 0.555649 0.180246 0.93221 0.019 Uiso calc 1 . .
C C10 0.5467(3) 0.1000(2) 0.82986(11) 0.0169(4) Uani d 1 . .
H H10 0.610739 -0.013533 0.84539 0.02 Uiso calc 1 . .
C C11 0.4830(3) 0.1539(2) 0.75619(10) 0.0153(3) Uani d 1 . .
H H11 0.502104 0.078354 0.720177 0.018 Uiso calc 1 . .
C C12 0.3904(3) 0.3211(2) 0.73580(10) 0.0126(3) Uani d 1 . .
C C13 0.3100(3) 0.3899(2) 0.65770(10) 0.0143(3) Uani d 1 . .
H H13A 0.397572 0.323319 0.616689 0.017 Uiso calc 1 . .
H H13B 0.172891 0.385542 0.659994 0.017 Uiso calc 1 . .
C C14 0.2369(3) 0.6343(2) 0.55940(10) 0.0155(3) Uani d 1 . .
H H14A 0.096005 0.640498 0.55942 0.019 Uiso calc 1 . .
H H14B 0.321889 0.562201 0.519947 0.019 Uiso calc 1 . .
C C15 0.2502(3) 0.8035(2) 0.53686(10) 0.0134(3) Uani d 1 . .
C C16 0.2354(3) 0.8748(2) 0.45938(10) 0.0161(4) Uani d 1 . .
H H16 0.225967 0.815293 0.420322 0.019 Uiso calc 1 . .
C C17 0.2348(3) 1.0342(2) 0.44024(11) 0.0186(4) Uani d 1 . .
H H17 0.225559 1.085635 0.387808 0.022 Uiso calc 1 . .
C C18 0.2479(3) 1.1176(2) 0.49930(11) 0.0197(4) Uani d 1 . .
H H18 0.245914 1.227408 0.488339 0.024 Uiso calc 1 . .
C C19 0.2640(3) 1.0358(2) 0.57442(11) 0.0169(4) Uani d 1 . .
H H19 0.273735 1.092671 0.614568 0.02 Uiso calc 1 . .
N N1 0.3620(2) 0.43202(17) 0.78433(8) 0.0120(3) Uani d 1 . .
N N2 0.2743(2) 0.67297(17) 0.87003(9) 0.0127(3) Uani d 1 . .
N N3 0.0822(2) 0.99031(18) 0.80798(9) 0.0160(3) Uani d 1 . .
N N4 0.3036(2) 0.56233(17) 0.63771(8) 0.0129(3) Uani d 1 . .
N N5 0.2668(2) 0.88122(17) 0.59397(8) 0.0146(3) Uani d 1 . .
Cl Cl1 0.82559(7) 0.68542(5) 0.91223(3) 0.01828(11) Uani d 1 . .
Cl Cl2 0.76725(7) 0.49614(5) 0.62355(3) 0.01743(11) Uani d 1 . .
O O1 0.9786(2) 0.76904(17) 0.72866(8) 0.0210(3) Uani d 1 . .
O O2 0.4905(2) 0.76661(17) 0.73277(8) 0.0205(3) Uani d 1 . .
H H201 0.592(4) 0.689(3) 0.7158(14) 0.038 Uiso d 1 . .
H H202 0.389(4) 0.807(3) 0.7017(16) 0.05 Uiso d 1 . .
H H21 0.345(3) 0.689(2) 0.8209(11) 0.018(5) Uiso d 1 . .
H H22 0.152(3) 0.676(2) 0.8706(11) 0.013(5) Uiso d 1 . .
H H41 0.431(4) 0.562(3) 0.6375(13) 0.026(6) Uiso d 1 . .
H H42 0.216(4) 0.622(3) 0.6789(12) 0.037(7) Uiso d 1 . .
H H101 0.917(4) 0.721(3) 0.7716(15) 0.040(7) Uiso d 1 . .
H H102 1.026(5) 0.841(4) 0.7531(19) 0.084(11) Uiso d 1 . .

loop_
_atom_site_aniso_label
_atom_site_aniso_U_11
_atom_site_aniso_U_22
_atom_site_aniso_U_33
_atom_site_aniso_U_12
_atom_site_aniso_U_13
_atom_site_aniso_U_23
C1 0.0158(9) 0.0187(9) 0.0217(9) -0.0080(7) -0.0011(7) 0.0014(7)
C2 0.0147(9) 0.0153(8) 0.0302(10) -0.0057(7) 0.0053(8) -0.0016(7)
C3 0.0187(10) 0.0150(8) 0.0291(10) -0.0080(7) 0.0087(8) -0.0084(7)
C4 0.0159(9) 0.0194(9) 0.0187(9) -0.0077(7) 0.0042(7) -0.0068(7)
C5 0.0121(9) 0.0145(8) 0.0164(8) -0.0062(7) 0.0024(7) -0.0031(6)
C6 0.0184(9) 0.0148(8) 0.0142(8) -0.0053(7) -0.0028(7) -0.0047(6)
C7 0.0179(9) 0.0132(8) 0.0133(8) -0.0039(7) -0.0046(7) 0.0012(6)
C8 0.0109(8) 0.0136(7) 0.0136(8) -0.0062(6) -0.0010(6) -0.0002(6)
C9 0.0164(9) 0.0144(8) 0.0173(8) -0.0061(7) -0.0060(7) 0.0032(6)
C10 0.0135(9) 0.0112(8) 0.0240(9) -0.0035(7) -0.0021(7) 0.0016(7)
C11 0.0147(9) 0.0122(8) 0.0202(9) -0.0061(7) 0.0005(7) -0.0038(6)
C12 0.0099(8) 0.0121(7) 0.0160(8) -0.0043(6) -0.0005(6) -0.0015(6)
C13 0.0180(9) 0.0109(7) 0.0156(8) -0.0059(7) -0.0022(7) -0.0030(6)
C14 0.0199(9) 0.0153(8) 0.0120(8) -0.0060(7) -0.0053(7) -0.0003(6)
C15 0.0100(8) 0.0148(8) 0.0138(8) -0.0028(6) -0.0017(6) -0.0007(6)
C16 0.0129(9) 0.0186(8) 0.0145(8) -0.0030(7) -0.0016(7) -0.0012(7)
C17 0.0116(9) 0.0227(9) 0.0174(9) -0.0045(7) -0.0013(7) 0.0052(7)
C18 0.0141(9) 0.0163(8) 0.0270(10) -0.0057(7) -0.0035(8) 0.0038(7)
C19 0.0147(9) 0.0151(8) 0.0219(9) -0.0062(7) -0.0029(7) -0.0014(7)
N1 0.0113(7) 0.0118(6) 0.0129(7) -0.0042(5) -0.0020(5) -0.0004(5)
N2 0.0147(8) 0.0116(7) 0.0125(7) -0.0044(6) -0.0030(6) -0.0018(5)
N3 0.0153(8) 0.0146(7) 0.0187(7) -0.0069(6) 0.0005(6) -0.0023(6)
N4 0.0155(8) 0.0111(6) 0.0124(7) -0.0049(6) -0.0030(6) -0.0001(5)
N5 0.0146(8) 0.0142(7) 0.0160(7) -0.0065(6) -0.0029(6) 0.0004(5)
Cl1 0.0158(2) 0.01449(19) 0.0216(2) -0.00422(16) -0.00132(17) 0.00282(16)
Cl2 0.0160(2) 0.0182(2) 0.0178(2) -0.00561(17) -0.00165(16) -0.00182(16)
O1 0.0217(8) 0.0225(7) 0.0175(7) -0.0062(6) -0.0017(6) -0.0028(5)
O2 0.0234(8) 0.0193(7) 0.0194(7) -0.0083(6) -0.0002(6) -0.0040(5)

loop_
_atom_type_symbol
_atom_type_description
_atom_type_scat_dispersion_real
_atom_type_scat_dispersion_imag
_atom_type_scat_source
C C 0.0033 0.0016 'International Tables Vol C Tables 4.2.6.8 and 6.1.1.4'
H H 0 0 'International Tables Vol C Tables 4.2.6.8 and 6.1.1.4'
N N 0.0061 0.0033 'International Tables Vol C Tables 4.2.6.8 and 6.1.1.4'
Cl Cl 0.1484 0.1585 'International Tables Vol C Tables 4.2.6.8 and 6.1.1.4'
O O 0.0106 0.006 'International Tables Vol C Tables 4.2.6.8 and 6.1.1.4'

loop_
_geom_angle_atom_site_label_1
_geom_angle_atom_site_label_2
_geom_angle_atom_site_label_3
_geom_angle_site_symmetry_1
_geom_angle_site_symmetry_3
_geom_angle
_geom_angle_publ_flag
N3 C1 C2 . . 123.83(18) ?
N3 C1 H1 . . 118.1 ?
C2 C1 H1 . . 118.1 ?
C1 C2 C3 . . 118.32(17) ?
C1 C2 H2 . . 120.8 ?
C3 C2 H2 . . 120.8 ?
C4 C3 C2 . . 118.88(17) ?
C4 C3 H3 . . 120.6 ?
C2 C3 H3 . . 120.6 ?
C3 C4 C5 . . 119.23(17) ?
C3 C4 H4 . . 120.4 ?
C5 C4 H4 . . 120.4 ?
N3 C5 C4 . . 122.47(16) ?
N3 C5 C6 . . 119.35(15) ?
C4 C5 C6 . . 118.09(16) ?
N2 C6 C5 . . 112.92(14) ?
N2 C6 H6A . . 109 ?
C5 C6 H6A . . 109 ?
N2 C6 H6B . . 109 ?
C5 C6 H6B . . 109 ?
H6A C6 H6B . . 107.8 ?
N2 C7 C8 . . 110.77(13) ?
N2 C7 H7A . . 109.5 ?
C8 C7 H7A . . 109.5 ?
N2 C7 H7B . . 109.5 ?
C8 C7 H7B . . 109.5 ?
H7A C7 H7B . . 108.1 ?
N1 C8 C9 . . 123.01(15) ?
N1 C8 C7 . . 116.08(14) ?
C9 C8 C7 . . 120.90(15) ?
C10 C9 C8 . . 118.50(16) ?
C10 C9 H9 . . 120.7 ?
C8 C9 H9 . . 120.7 ?
C11 C10 C9 . . 118.94(16) ?
C11 C10 H10 . . 120.5 ?
C9 C10 H10 . . 120.5 ?
C10 C11 C12 . . 118.65(16) ?
C10 C11 H11 . . 120.7 ?
C12 C11 H11 . . 120.7 ?
N1 C12 C11 . . 122.75(16) ?
N1 C12 C13 . . 115.14(14) ?
C11 C12 C13 . . 122.10(15) ?
N4 C13 C12 . . 109.75(13) ?
N4 C13 H13A . . 109.7 ?
C12 C13 H13A . . 109.7 ?
N4 C13 H13B . . 109.7 ?
C12 C13 H13B . . 109.7 ?
H13A C13 H13B . . 108.2 ?
N4 C14 C15 . . 111.73(14) ?
N4 C14 H14A . . 109.3 ?
C15 C14 H14A . . 109.3 ?
N4 C14 H14B . . 109.3 ?
C15 C14 H14B . . 109.3 ?
H14A C14 H14B . . 107.9 ?
N5 C15 C16 . . 122.97(16) ?
N5 C15 C14 . . 117.68(14) ?
C16 C15 C14 . . 119.28(15) ?
C17 C16 C15 . . 118.87(16) ?
C17 C16 H16 . . 120.6 ?
C15 C16 H16 . . 120.6 ?
C16 C17 C18 . . 118.78(17) ?
C16 C17 H17 . . 120.6 ?
C18 C17 H17 . . 120.6 ?
C19 C18 C17 . . 118.13(17) ?
C19 C18 H18 . . 120.9 ?
C17 C18 H18 . . 120.9 ?
N5 C19 C18 . . 123.98(17) ?
N5 C19 H19 . . 118 ?
C18 C19 H19 . . 118 ?
C8 N1 C12 . . 118.13(14) ?
C6 N2 C7 . . 111.76(13) ?
C6 N2 H21 . . 106.6(12) ?
C7 N2 H21 . . 105.3(13) ?
C6 N2 H22 . . 107.3(13) ?
C7 N2 H22 . . 108.9(13) ?
H21 N2 H22 . . 117.1(18) ?
C5 N3 C1 . . 117.25(15) ?
C14 N4 C13 . . 112.47(13) ?
C14 N4 H41 . . 108.2(14) ?
C13 N4 H41 . . 107.4(14) ?
C14 N4 H42 . . 112.1(14) ?
C13 N4 H42 . . 106.6(15) ?
H41 N4 H42 . . 110(2) ?
C15 N5 C19 . . 117.26(15) ?
H101 O1 H102 . . 102(2) ?
H201 O2 H202 . . 115(2) ?

loop_
_geom_bond_atom_site_label_1
_geom_bond_atom_site_label_2
_geom_bond_site_symmetry_2
_geom_bond_distance
_geom_bond_publ_flag
C1 N3 . 1.345(2) ?
C1 C2 . 1.380(3) ?
C1 H1 . 0.95 ?
C2 C3 . 1.387(3) ?
C2 H2 . 0.95 ?
C3 C4 . 1.379(3) ?
C3 H3 . 0.95 ?
C4 C5 . 1.393(2) ?
C4 H4 . 0.95 ?
C5 N3 . 1.343(2) ?
C5 C6 . 1.501(2) ?
C6 N2 . 1.485(2) ?
C6 H6A . 0.99 ?
C6 H6B . 0.99 ?
C7 N2 . 1.488(2) ?
C7 C8 . 1.507(2) ?
C7 H7A . 0.99 ?
C7 H7B . 0.99 ?
C8 N1 . 1.331(2) ?
C8 C9 . 1.388(2) ?
C9 C10 . 1.387(2) ?
C9 H9 . 0.95 ?
C10 C11 . 1.381(2) ?
C10 H10 . 0.95 ?
C11 C12 . 1.390(2) ?
C11 H11 . 0.95 ?
C12 N1 . 1.338(2) ?
C12 C13 . 1.507(2) ?
C13 N4 . 1.487(2) ?
C13 H13A . 0.99 ?
C13 H13B . 0.99 ?
C14 N4 . 1.480(2) ?
C14 C15 . 1.511(2) ?
C14 H14A . 0.99 ?
C14 H14B . 0.99 ?
C15 N5 . 1.340(2) ?
C15 C16 . 1.393(2) ?
C16 C17 . 1.387(3) ?
C16 H16 . 0.95 ?
C17 C18 . 1.393(3) ?
C17 H17 . 0.95 ?
C18 C19 . 1.384(2) ?
C18 H18 . 0.95 ?
C19 N5 . 1.342(2) ?
C19 H19 . 0.95 ?
N2 H21 . 0.937(18) ?
N2 H22 . 0.86(2) ?
N4 H41 . 0.91(2) ?
N4 H42 . 0.967(19) ?
O1 H101 . 0.93(3) ?
O1 H102 . 1.00(4) ?
O2 H201 . 0.85(3) ?
O2 H202 . 0.91(3) ?

loop_
_geom_hbond_atom_site_label_D
_geom_hbond_atom_site_label_H
_geom_hbond_atom_site_label_A
_geom_hbond_site_symmetry_A
_geom_hbond_distance_DH
_geom_hbond_distance_HA
_geom_hbond_distance_DA
_geom_hbond_angle_DHA
_geom_hbond_publ_flag
O2 H201 Cl2 . 0.85(3) 2.41(3) 3.1844(15) 152(2) yes
O2 H202 N5 . 0.91(3) 2.10(3) 2.947(2) 155(2) yes
N2 H21 O2 . 0.937(18) 1.888(18) 2.804(2) 165.1(18) yes
N2 H22 Cl1 1_455 0.86(2) 2.31(2) 3.1446(17) 162.5(17) yes
N4 H41 Cl2 . 0.91(2) 2.25(2) 3.1319(17) 164.1(19) yes
N4 H42 O1 1_455 0.967(19) 1.90(2) 2.825(2) 158(2) yes
O1 H101 Cl1 . 0.93(3) 2.43(3) 3.2611(15) 149(2) yes
O1 H102 N3 1_655 1.00(4) 1.93(4) 2.920(2) 172(3) yes
C3 H3 Cl1 1_465 0.95 2.73 3.5702(19) 148.2 yes
C6 H6A Cl1 . 0.99 2.8 3.751(2) 160.7 yes
C7 H7A Cl1 2_667 0.99 2.78 3.7351(18) 162.3 yes
C10 H10 Cl1 1_545 0.95 2.71 3.6469(18) 167.7 yes
C17 H17 O1 2_676 0.95 2.57 3.437(2) 151.3 yes

_cod_database_fobs_code 2243975
